data_8104878
loop_
_publ_author_name
'Jie, Yin'
'Feng-Jun, Zhang'
'Xi-Shi, Tai'

_publ_section_title
;
 The crystal structure of trans-tetraaqua-bis(4-acetylphenoxyacetato-\k1
 O)manganese(II), C20H26O12Mn
;
_journal_issue 1
_journal_name_full 'Zeitschrift f\"ur Kristallographie - New Crystal Structures'
_journal_page_first 45
_journal_page_last 46
_journal_paper_doi 10.1515/ncrs-2020-0467
_journal_volume 236
_journal_year 2021
_chemical_formula_moiety 'C20 H26 Mn O12'
_chemical_formula_sum 'C20 H26 Mn O12'
_chemical_formula_weight 513.35
_space_group_crystal_system monoclinic
_space_group_IT_number 14
_space_group_name_Hall '-P 2ybc'
_space_group_name_H-M_alt 'P 1 21/c 1'
_atom_sites_solution_hydrogens mixed
_atom_sites_solution_primary dual
_cell_angle_alpha 90
_cell_angle_beta 95.312(13)
_cell_angle_gamma 90
_cell_formula_units_Z 2
_cell_length_a 4.8272(7)
_cell_length_b 15.828(2)
_cell_length_c 14.3688(19)
_cell_measurement_reflns_used 1741
_cell_measurement_temperature 100.01(10)
_cell_measurement_theta_max 29.3040
_cell_measurement_theta_min 4.7020
_cell_volume 1093.1(3)
_computing_cell_refinement 'CrysAlisPro 1.171.38.43f (Rigaku OD, 2015)'
_computing_data_collection 'CrysAlisPro 1.171.38.43f (Rigaku OD, 2015)'
_computing_data_reduction 'CrysAlisPro 1.171.38.43f (Rigaku OD, 2015)'
_computing_molecular_graphics 'Olex2 1.3 (Dolomanov et al., 2009)'
_computing_publication_material 'Olex2 1.3 (Dolomanov et al., 2009)'
_computing_structure_refinement 'SHELXL 2018/3 (Sheldrick, 2015)'
_computing_structure_solution 'SHELXT 2018/2 (Sheldrick, 2018)'
_diffrn_ambient_environment N~2~
_diffrn_ambient_temperature 100.01(10)
_diffrn_detector 'CCD plate'
_diffrn_detector_area_resol_mean 5.2684
_diffrn_detector_type AtlasS2
_diffrn_measured_fraction_theta_full 0.999
_diffrn_measured_fraction_theta_max 0.999
_diffrn_measurement_details
;
List of Runs (angles in degrees, time in seconds):

  # Type    Start    End  Width  t~exp~   \w     \q     \k     \f   Frames
--------------------------------------------------------------------------
  1  \w    -55.00  35.00   1.00    2.50    --   11.90 -57.00 120.00   90
  2  \w    -54.00  36.00   1.00    2.50    --   11.90 -57.00   0.00   90
;
_diffrn_measurement_device 'four-circle diffractometer'
_diffrn_measurement_device_type 'SuperNova, Dual, Cu at zero, AtlasS2'
_diffrn_measurement_method '\w scans'
_diffrn_orient_matrix_type 'CrysAlisPro convention (1999,Acta A55,543-557)'
_diffrn_orient_matrix_UB_11 0.0762703000
_diffrn_orient_matrix_UB_12 0.0226143000
_diffrn_orient_matrix_UB_13 -0.0317786000
_diffrn_orient_matrix_UB_21 -0.0723744000
_diffrn_orient_matrix_UB_22 -0.0219001000
_diffrn_orient_matrix_UB_23 -0.0378304000
_diffrn_orient_matrix_UB_31 -0.1037150000
_diffrn_orient_matrix_UB_32 0.0319021000
_diffrn_orient_matrix_UB_33 -0.0034511000
_diffrn_radiation_monochromator mirror
_diffrn_radiation_probe x-ray
_diffrn_radiation_type 'Mo K\a'
_diffrn_radiation_wavelength 0.71073
_diffrn_reflns_av_R_equivalents 0.0304
_diffrn_reflns_av_unetI/netI 0.0455
_diffrn_reflns_Laue_measured_fraction_full 0.999
_diffrn_reflns_Laue_measured_fraction_max 0.999
_diffrn_reflns_limit_h_max 4
_diffrn_reflns_limit_h_min -5
_diffrn_reflns_limit_k_max 18
_diffrn_reflns_limit_k_min -18
_diffrn_reflns_limit_l_max 14
_diffrn_reflns_limit_l_min -17
_diffrn_reflns_number 4474
_diffrn_reflns_point_group_measured_fraction_full 0.999
_diffrn_reflns_point_group_measured_fraction_max 0.999
_diffrn_reflns_theta_full 24.998
_diffrn_reflns_theta_max 24.998
_diffrn_reflns_theta_min 2.574
_diffrn_source 'micro-focus sealed X-ray tube'
_diffrn_source_type 'SuperNova (Mo) X-ray Source'
_exptl_absorpt_coefficient_mu 0.669
_exptl_absorpt_correction_T_max 1.00000
_exptl_absorpt_correction_T_min 0.90144
_exptl_absorpt_correction_type multi-scan
_exptl_absorpt_process_details
;
CrysAlisPro 1.171.38.43f (Rigaku Oxford Diffraction, 2015)
Empirical absorption correction using spherical harmonics,
 implemented in SCALE3 ABSPACK scaling algorithm.
;
_exptl_crystal_colour colourless
_exptl_crystal_colour_primary colourless
_exptl_crystal_density_diffrn 1.560
_exptl_crystal_description block
_exptl_crystal_F_000 534
_exptl_crystal_size_max 0.12
_exptl_crystal_size_mid 0.11
_exptl_crystal_size_min 0.09
_refine_diff_density_max 0.281
_refine_diff_density_min -0.342
_refine_diff_density_rms 0.062
_refine_ls_extinction_coef .
_refine_ls_extinction_method none
_refine_ls_goodness_of_fit_ref 1.030
_refine_ls_hydrogen_treatment constr
_refine_ls_matrix_type full
_refine_ls_number_parameters 154
_refine_ls_number_reflns 1925
_refine_ls_number_restraints 0
_refine_ls_restrained_S_all 1.030
_refine_ls_R_factor_all 0.0413
_refine_ls_R_factor_gt 0.0344
_refine_ls_shift/su_max 0.000
_refine_ls_shift/su_mean 0.000
_refine_ls_structure_factor_coef Fsqd
_refine_ls_weighting_details 'w=1/[\s^2^(Fo^2^)+(0.0273P)^2^+0.6334P] where P=(Fo^2^+2Fc^2^)/3'
_refine_ls_weighting_scheme calc
_refine_ls_wR_factor_gt 0.0738
_refine_ls_wR_factor_ref 0.0789
_reflns_Friedel_coverage 0.000
_reflns_Friedel_fraction_full .
_reflns_Friedel_fraction_max .
_reflns_number_gt 1674
_reflns_number_total 1925
_reflns_threshold_expression 'I > 2\s(I)'
_cod_data_source_file suppl_j_ncrs-2020-0467_suppl.cif
_cod_data_source_block 04
_cod_database_code 8104878
_shelx_space_group_comment
;
The symmetry employed for this shelxl refinement is uniquely defined
by the following loop, which should always be used as a source of
symmetry information in preference to the above space-group names.
They are only intended as comments.
;
_reflns_odcompleteness_completeness 99.87
_reflns_odcompleteness_iscentric 1
_reflns_odcompleteness_theta 26.32
_olex2_refinement_description
;
1. Fixed Uiso
 At 1.2 times of:
  All C(H) groups, All C(H,H) groups
 At 1.5 times of:
  All C(H,H,H) groups, All O(H,H) groups
2.a Rotating group:
 O5(H5A,H5B), O6(H6A,H6B)
2.b Secondary CH2 refined with riding coordinates:
 C2(H2A,H2B)
2.c Aromatic/amide H refined with riding coordinates:
 C4(H4), C5(H5), C8(H8), C7(H7)
2.d Idealised Me refined as rotating group:
 C10(H10A,H10B,H10C)
;

loop_
_space_group_symop_operation_xyz
'x, y, z'
'-x, y+1/2, -z+1/2'
'-x, -y, -z'
'x, -y-1/2, z-1/2'

loop_
_atom_site_label
_atom_site_type_symbol
_atom_site_fract_x
_atom_site_fract_y
_atom_site_fract_z
_atom_site_U_iso_or_equiv
_atom_site_adp_type
_atom_site_occupancy
_atom_site_site_symmetry_order
_atom_site_calc_flag
_atom_site_refinement_flags_posn
_atom_site_refinement_flags_adp
_atom_site_refinement_flags_occupancy
_atom_site_disorder_assembly
_atom_site_disorder_group
Mn1 Mn 1.000000 0.500000 1.000000 0.01095(15) Uani 1 2 d S . P . .
O5 O 1.2743(3) 0.44508(9) 0.90025(10) 0.0144(3) Uani 1 1 d . . . . .
H5A H 1.391173 0.482161 0.885822 0.022 Uiso 1 1 d R U . . .
H5B H 1.178751 0.433991 0.848788 0.022 Uiso 1 1 d R U . . .
O6 O 1.2228(3) 0.61997(9) 0.99972(10) 0.0152(3) Uani 1 1 d . . . . .
H6A H 1.201280 0.641493 0.945269 0.023 Uiso 1 1 d R U . . .
H6B H 1.396747 0.610820 1.009177 0.023 Uiso 1 1 d R U . . .
O1 O 0.7213(3) 0.54470(9) 0.88328(10) 0.0149(3) Uani 1 1 d . . . . .
O3 O 0.6974(3) 0.64515(9) 0.66092(10) 0.0163(3) Uani 1 1 d . . . . .
O2 O 0.9950(3) 0.64264(10) 0.82568(10) 0.0201(4) Uani 1 1 d . . . . .
O4 O -0.0238(3) 0.59254(10) 0.27330(11) 0.0238(4) Uani 1 1 d . . . . .
C1 C 0.7932(4) 0.59373(13) 0.81885(14) 0.0130(5) Uani 1 1 d . . . . .
C2 C 0.6044(4) 0.58808(13) 0.72874(14) 0.0148(5) Uani 1 1 d . . . . .
H2A H 0.605262 0.530793 0.704778 0.018 Uiso 1 1 calc R U . . .
H2B H 0.415273 0.602071 0.740719 0.018 Uiso 1 1 calc R U . . .
C3 C 0.5562(4) 0.64356(13) 0.57383(14) 0.0142(5) Uani 1 1 d . . . . .
C6 C 0.3074(4) 0.64485(13) 0.38965(15) 0.0141(5) Uani 1 1 d . . . . .
C4 C 0.6551(5) 0.69783(14) 0.50818(15) 0.0184(5) Uani 1 1 d . . . . .
H4 H 0.803584 0.733719 0.525428 0.022 Uiso 1 1 calc R U . . .
C9 C 0.1719(5) 0.64214(13) 0.29306(15) 0.0172(5) Uani 1 1 d . . . . .
C5 C 0.5326(5) 0.69830(13) 0.41744(15) 0.0173(5) Uani 1 1 d . . . . .
H5 H 0.600264 0.734606 0.373964 0.021 Uiso 1 1 calc R U . . .
C10 C 0.2683(5) 0.69943(14) 0.22004(15) 0.0188(5) Uani 1 1 d . . . . .
H10A H 0.196595 0.679850 0.159299 0.028 Uiso 1 1 calc R U . . .
H10B H 0.467918 0.699569 0.224255 0.028 Uiso 1 1 calc R U . . .
H10C H 0.202274 0.755688 0.229624 0.028 Uiso 1 1 calc R U . . .
C8 C 0.3308(5) 0.59130(15) 0.54837(16) 0.0241(5) Uani 1 1 d . . . . .
H8 H 0.261152 0.555855 0.592271 0.029 Uiso 1 1 calc R U . . .
C7 C 0.2108(5) 0.59241(15) 0.45711(16) 0.0243(6) Uani 1 1 d . . . . .
H7 H 0.060837 0.556926 0.440411 0.029 Uiso 1 1 calc R U . . .

loop_
_atom_site_aniso_label
_atom_site_aniso_U_11
_atom_site_aniso_U_22
_atom_site_aniso_U_33
_atom_site_aniso_U_23
_atom_site_aniso_U_13
_atom_site_aniso_U_12
Mn1 0.0088(3) 0.0160(3) 0.0079(3) 0.00112(18) -0.00004(18) -0.00089(17)
O5 0.0110(8) 0.0215(8) 0.0103(8) -0.0003(6) -0.0009(6) -0.0027(6)
O6 0.0134(8) 0.0188(8) 0.0130(8) 0.0013(6) 0.0000(6) -0.0010(6)
O1 0.0119(8) 0.0225(8) 0.0102(8) 0.0035(7) 0.0006(6) -0.0018(6)
O3 0.0179(8) 0.0215(8) 0.0089(8) 0.0040(7) -0.0016(6) -0.0026(6)
O2 0.0195(9) 0.0252(8) 0.0149(8) 0.0055(7) -0.0026(7) -0.0080(7)
O4 0.0256(10) 0.0290(9) 0.0158(9) -0.0009(7) -0.0039(7) -0.0055(8)
C1 0.0128(11) 0.0159(11) 0.0107(11) 0.0002(9) 0.0035(9) 0.0053(9)
C2 0.0155(12) 0.0185(11) 0.0101(11) 0.0031(9) -0.0006(9) -0.0009(9)
C3 0.0158(12) 0.0170(11) 0.0096(11) -0.0005(9) -0.0006(9) 0.0037(9)
C6 0.0166(12) 0.0136(10) 0.0120(11) -0.0007(9) 0.0008(9) 0.0043(9)
C4 0.0208(13) 0.0190(11) 0.0149(12) 0.0028(10) -0.0013(10) -0.0048(9)
C9 0.0194(12) 0.0165(11) 0.0152(12) -0.0019(10) -0.0006(9) 0.0076(10)
C5 0.0221(13) 0.0181(11) 0.0119(11) 0.0031(10) 0.0033(9) 0.0002(9)
C10 0.0260(13) 0.0198(12) 0.0103(11) -0.0011(10) -0.0005(10) 0.0036(10)
C8 0.0250(13) 0.0290(13) 0.0178(12) 0.0087(11) 0.0000(10) -0.0090(11)
C7 0.0232(14) 0.0290(13) 0.0194(13) 0.0023(11) -0.0049(10) -0.0115(10)

loop_
_atom_type_symbol
_atom_type_description
_atom_type_scat_dispersion_real
_atom_type_scat_dispersion_imag
_atom_type_scat_source
C C 0.0033 0.0016 'International Tables Vol C Tables 4.2.6.8 and 6.1.1.4'
H H 0.0000 0.0000 'International Tables Vol C Tables 4.2.6.8 and 6.1.1.4'
Mn Mn 0.3368 0.7283 'International Tables Vol C Tables 4.2.6.8 and 6.1.1.4'
O O 0.0106 0.0060 'International Tables Vol C Tables 4.2.6.8 and 6.1.1.4'

loop_
_geom_angle_atom_site_label_1
_geom_angle_atom_site_label_2
_geom_angle_atom_site_label_3
_geom_angle
_geom_angle_site_symmetry_1
_geom_angle_site_symmetry_3
O5 Mn1 O5 180.00(7) 3_767 .
O6 Mn1 O5 89.08(5) . 3_767
O6 Mn1 O5 90.92(5) 3_767 3_767
O6 Mn1 O5 90.92(5) . .
O6 Mn1 O5 89.08(5) 3_767 .
O6 Mn1 O6 180.0 . 3_767
O1 Mn1 O5 89.59(5) 3_767 3_767
O1 Mn1 O5 90.41(5) 3_767 .
O1 Mn1 O5 89.59(5) . .
O1 Mn1 O5 90.41(5) . 3_767
O1 Mn1 O6 90.85(5) . 3_767
O1 Mn1 O6 90.85(5) 3_767 .
O1 Mn1 O6 89.15(5) . .
O1 Mn1 O6 89.15(5) 3_767 3_767
O1 Mn1 O1 180.00(7) 3_767 .
Mn1 O5 H5A 109.6 . .
Mn1 O5 H5B 109.5 . .
H5A O5 H5B 104.3 . .
Mn1 O6 H6A 109.4 . .
Mn1 O6 H6B 109.3 . .
H6A O6 H6B 104.5 . .
C1 O1 Mn1 124.51(13) . .
C3 O3 C2 116.74(16) . .
O1 C1 C2 113.59(18) . .
O2 C1 O1 125.75(19) . .
O2 C1 C2 120.66(18) . .
O3 C2 C1 110.04(17) . .
O3 C2 H2A 109.7 . .
O3 C2 H2B 109.7 . .
C1 C2 H2A 109.7 . .
C1 C2 H2B 109.7 . .
H2A C2 H2B 108.2 . .
O3 C3 C4 115.79(19) . .
O3 C3 C8 124.30(19) . .
C8 C3 C4 119.9(2) . .
C5 C6 C9 123.16(19) . .
C7 C6 C9 119.3(2) . .
C7 C6 C5 117.5(2) . .
C3 C4 H4 120.0 . .
C5 C4 C3 119.9(2) . .
C5 C4 H4 120.0 . .
O4 C9 C6 119.6(2) . .
O4 C9 C10 120.2(2) . .
C6 C9 C10 120.2(2) . .
C6 C5 H5 119.4 . .
C4 C5 C6 121.1(2) . .
C4 C5 H5 119.4 . .
C9 C10 H10A 109.5 . .
C9 C10 H10B 109.5 . .
C9 C10 H10C 109.5 . .
H10A C10 H10B 109.5 . .
H10A C10 H10C 109.5 . .
H10B C10 H10C 109.5 . .
C3 C8 H8 120.3 . .
C3 C8 C7 119.4(2) . .
C7 C8 H8 120.3 . .
C6 C7 C8 122.1(2) . .
C6 C7 H7 119.0 . .
C8 C7 H7 119.0 . .

loop_
_geom_bond_atom_site_label_1
_geom_bond_atom_site_label_2
_geom_bond_distance
_geom_bond_site_symmetry_2
Mn1 O5 2.2169(14) .
Mn1 O5 2.2169(14) 3_767
Mn1 O6 2.1825(14) .
Mn1 O6 2.1825(14) 3_767
Mn1 O1 2.1692(14) .
Mn1 O1 2.1692(14) 3_767
O5 H5A 0.8527 .
O5 H5B 0.8528 .
O6 H6A 0.8508 .
O6 H6B 0.8507 .
O1 C1 1.280(2) .
O3 C2 1.431(2) .
O3 C3 1.369(2) .
O2 C1 1.241(3) .
O4 C9 1.241(3) .
C1 C2 1.516(3) .
C2 H2A 0.9700 .
C2 H2B 0.9700 .
C3 C4 1.393(3) .
C3 C8 1.388(3) .
C6 C9 1.479(3) .
C6 C5 1.406(3) .
C6 C7 1.389(3) .
C4 H4 0.9300 .
C4 C5 1.381(3) .
C9 C10 1.493(3) .
C5 H5 0.9300 .
C10 H10A 0.9600 .
C10 H10B 0.9600 .
C10 H10C 0.9600 .
C8 H8 0.9300 .
C8 C7 1.384(3) .
C7 H7 0.9300 .

loop_
_geom_torsion_atom_site_label_1
_geom_torsion_atom_site_label_2
_geom_torsion_atom_site_label_3
_geom_torsion_atom_site_label_4
_geom_torsion
_geom_torsion_site_symmetry_1
_geom_torsion_site_symmetry_2
_geom_torsion_site_symmetry_3
_geom_torsion_site_symmetry_4
Mn1 O1 C1 O2 -23.2(3) . . . .
Mn1 O1 C1 C2 157.07(13) . . . .
O1 C1 C2 O3 179.51(16) . . . .
O3 C3 C4 C5 177.54(19) . . . .
O3 C3 C8 C7 -177.3(2) . . . .
O2 C1 C2 O3 -0.3(3) . . . .
C2 O3 C3 C4 -178.21(18) . . . .
C2 O3 C3 C8 0.6(3) . . . .
C3 O3 C2 C1 176.32(16) . . . .
C3 C4 C5 C6 0.2(3) . . . .
C3 C8 C7 C6 -0.5(4) . . . .
C4 C3 C8 C7 1.5(3) . . . .
C9 C6 C5 C4 -179.1(2) . . . .
C9 C6 C7 C8 179.2(2) . . . .
C5 C6 C9 O4 179.1(2) . . . .
C5 C6 C9 C10 -1.6(3) . . . .
C5 C6 C7 C8 -0.6(3) . . . .
C8 C3 C4 C5 -1.3(3) . . . .
C7 C6 C9 O4 -0.8(3) . . . .
C7 C6 C9 C10 178.6(2) . . . .
C7 C6 C5 C4 0.8(3) . . . .
